data_4331082
loop_
_publ_author_name
'Kazutaka Asami'
'Kazuaki Tsukidate'
'Satoshi Iwatsuki'
'Fumito Tani'
'Satoru Karasawa'
'Linus Chiang'
'Tim Storr'
'Fabrice Thomas'
'Yuichi Shimazaki'

_publ_section_title
;
 New Insights into the Electronic Structure and Reactivity of One-Electron
 Oxidized Copper(II)-(Disalicylidene)diamine Complexes
;
_journal_name_full 'Inorganic Chemistry'
_journal_page_first 12450
_journal_page_last 12461
_journal_paper_doi 10.1021/ic3018503
_journal_volume 51
_journal_year 2012
_chemical_formula_sum 'C44 H62 Cl2 Cu F6 N2 O2 Sb'
_chemical_formula_weight 1021.18
_space_group_IT_number 2
_symmetry_cell_setting triclinic
_symmetry_Int_Tables_number 2
_symmetry_space_group_name_Hall '-P 1'
_symmetry_space_group_name_H-M 'P -1'
_cell_angle_alpha 85.91(1)
_cell_angle_beta 77.049(10)
_cell_angle_gamma 68.70(1)
_cell_formula_units_Z 2
_cell_length_a 11.139(2)
_cell_length_b 11.429(2)
_cell_length_c 20.579(4)
_cell_measurement_reflns_used 8281
_cell_measurement_temperature 123.2
_cell_measurement_theta_max 30.6
_cell_measurement_theta_min 1.9
_cell_volume 2378.7(8)
_computing_cell_refinement CRYSTALCLEAR
_computing_data_collection CRYSTALCLEAR
_computing_data_reduction 'teXsan Ver. 2.0'
_computing_publication_material 'teXsan Ver. 2.0'
_computing_structure_refinement 'teXsan Ver. 2.0'
_computing_structure_solution SIR92
_diffrn_ambient_temperature 123.2
_diffrn_detector_area_resol_mean 28.57
_diffrn_measured_fraction_theta_full 0.9743
_diffrn_measured_fraction_theta_max 0.9743
_diffrn_measurement_device_type 'Rigaku/MSC Saturn CCD'
_diffrn_measurement_method \w
_diffrn_radiation_type 'Mo K\a'
_diffrn_radiation_wavelength 0.7107
_diffrn_reflns_av_R_equivalents 0.040
_diffrn_reflns_limit_h_max 14
_diffrn_reflns_limit_h_min -14
_diffrn_reflns_limit_k_max 14
_diffrn_reflns_limit_k_min -11
_diffrn_reflns_limit_l_max 19
_diffrn_reflns_limit_l_min -26
_diffrn_reflns_number 10567
_diffrn_reflns_theta_full 27.43
_diffrn_reflns_theta_max 27.43
_exptl_absorpt_coefficient_mu 1.196
_exptl_absorpt_correction_T_max 0.942
_exptl_absorpt_correction_T_min 0.798
_exptl_absorpt_correction_type multi-scan
_exptl_absorpt_process_details '(Jacobson, 1998)'
_exptl_crystal_colour Colorless
_exptl_crystal_density_diffrn 1.438
_exptl_crystal_description Prism
_exptl_crystal_F_000 1048.00
_exptl_crystal_size_max 0.080
_exptl_crystal_size_mid 0.050
_exptl_crystal_size_min 0.010
_refine_diff_density_max 1.21
_refine_diff_density_min -1.02
_refine_ls_extinction_method none
_refine_ls_goodness_of_fit_ref 1.206
_refine_ls_hydrogen_treatment noref
_refine_ls_number_parameters 532
_refine_ls_number_reflns 10567
_refine_ls_R_factor_gt 0.0622
_refine_ls_shift/su_max 0.0005
_refine_ls_structure_factor_coef Fsqd
_refine_ls_weighting_details 'w = 1/[\s^2^(Fo^2^) + (0.05000(Max(Fo^2^,0) + 2Fc^2^)/3)^2^]'
_refine_ls_weighting_scheme calc
_refine_ls_wR_factor_ref 0.1602
_reflns_number_gt 7824
_reflns_number_total 10567
_reflns_threshold_expression F^2^>2.0\s(F^2^)
_cod_data_source_file ic3018503_si_002.cif
_cod_data_source_block '_Cu'
_cod_original_cell_volume 2378.7(6)
_cod_original_sg_symbol_H-M 'P -1 '
_cod_original_formula_sum 'C44 H62 Cl2 Cu F6 N2 O2 Sb '
_cod_database_code 4331082

loop_
_symmetry_equiv_pos_as_xyz
x,y,z
-x,-y,-z

loop_
_atom_site_label
_atom_site_type_symbol
_atom_site_fract_x
_atom_site_fract_y
_atom_site_fract_z
_atom_site_U_iso_or_equiv
_atom_site_adp_type
_atom_site_occupancy
_atom_site_symmetry_multiplicity
_atom_site_calc_flag
Sb(1) Sb 0.75447(3) 0.04395(3) 0.42641(2) 0.0394(1) Uani 1.00 1 d
Cu(1) Cu 0.68808(6) 0.10173(5) 0.71966(3) 0.0315(2) Uani 1.00 1 d
Cl(1) Cl 0.9074(2) 0.3917(2) 0.6691(1) 0.0913(7) Uani 1.00 1 d
Cl(2) Cl 1.0572(3) 0.4319(2) 0.7566(1) 0.1074(9) Uani 1.00 1 d
F(1) F 0.8406(4) 0.1482(4) 0.3825(2) 0.070(1) Uani 1.00 1 d
F(2) F 0.5954(4) 0.1767(4) 0.4374(2) 0.098(2) Uani 1.00 1 d
F(3) F 0.6662(4) -0.0588(4) 0.4726(2) 0.075(1) Uani 1.00 1 d
F(4) F 0.9111(4) -0.0913(4) 0.4142(3) 0.097(2) Uani 1.00 1 d
F(5) F 0.7273(4) 0.0027(4) 0.3465(2) 0.080(1) Uani 1.00 1 d
F(6) F 0.7772(4) 0.0864(4) 0.5072(2) 0.077(1) Uani 1.00 1 d
O(1) O 0.7131(3) 0.1724(3) 0.7948(2) 0.0336(8) Uani 1.00 1 d
O(2) O 0.5384(3) 0.2650(3) 0.7219(2) 0.0351(9) Uani 1.00 1 d
N(1) N 0.8454(4) -0.0491(3) 0.7203(2) 0.034(1) Uani 1.00 1 d
N(2) N 0.6162(4) 0.0342(3) 0.6559(2) 0.033(1) Uani 1.00 1 d
C(1) C 0.8215(5) 0.1481(4) 0.8160(2) 0.031(1) Uani 1.00 1 d
C(2) C 0.8255(5) 0.2158(4) 0.8716(2) 0.034(1) Uani 1.00 1 d
C(3) C 0.9470(5) 0.1943(4) 0.8858(2) 0.037(1) Uani 1.00 1 d
C(4) C 1.0689(5) 0.1101(5) 0.8511(2) 0.039(1) Uani 1.00 1 d
C(5) C 1.0618(5) 0.0353(4) 0.8036(2) 0.034(1) Uani 1.00 1 d
C(6) C 0.9407(5) 0.0518(4) 0.7862(2) 0.031(1) Uani 1.00 1 d
C(7) C 0.9413(5) -0.0444(4) 0.7447(2) 0.036(1) Uani 1.00 1 d
C(8) C 0.8691(5) -0.1718(4) 0.6902(3) 0.041(1) Uani 1.00 1 d
C(9) C 0.8044(7) -0.2455(5) 0.7414(3) 0.054(2) Uani 1.00 1 d
C(10) C 0.6551(7) -0.1871(5) 0.7543(3) 0.052(2) Uani 1.00 1 d
C(11) C 0.6049(6) -0.1734(5) 0.6916(3) 0.047(2) Uani 1.00 1 d
C(12) C 0.6689(5) -0.1024(4) 0.6377(2) 0.036(1) Uani 1.00 1 d
C(13) C 0.8190(5) -0.1540(4) 0.6255(2) 0.036(1) Uani 1.00 1 d
C(14) C 0.5321(5) 0.1025(4) 0.6227(2) 0.035(1) Uani 1.00 1 d
C(15) C 0.4632(4) 0.2387(4) 0.6275(2) 0.032(1) Uani 1.00 1 d
C(16) C 0.4686(4) 0.3137(4) 0.6794(2) 0.031(1) Uani 1.00 1 d
C(17) C 0.3906(5) 0.4483(4) 0.6818(2) 0.033(1) Uani 1.00 1 d
C(18) C 0.3237(5) 0.4955(4) 0.6319(3) 0.039(1) Uani 1.00 1 d
C(19) C 0.3223(4) 0.4230(4) 0.5794(2) 0.033(1) Uani 1.00 1 d
C(20) C 0.3913(4) 0.2942(4) 0.5798(2) 0.033(1) Uani 1.00 1 d
C(21) C 0.6985(5) 0.3112(4) 0.9119(2) 0.038(1) Uani 1.00 1 d
C(22) C 0.6534(6) 0.4274(5) 0.8686(3) 0.051(2) Uani 1.00 1 d
C(23) C 0.5895(6) 0.2555(6) 0.9341(3) 0.053(2) Uani 1.00 1 d
C(24) C 0.7210(5) 0.3534(5) 0.9767(3) 0.049(2) Uani 1.00 1 d
C(25) C 1.2007(5) 0.0949(5) 0.8685(3) 0.048(2) Uani 1.00 1 d
C(26) C 1.1935(6) 0.2115(6) 0.9033(3) 0.053(2) Uani 1.00 1 d
C(27) C 1.2354(10) -0.0137(7) 0.9152(6) 0.118(4) Uani 1.00 1 d
C(28) C 1.3089(7) 0.078(1) 0.8050(4) 0.124(4) Uani 1.00 1 d
C(29) C 0.3944(6) 0.5308(4) 0.7359(3) 0.045(1) Uani 1.00 1 d
C(30) C 0.2948(10) 0.6649(6) 0.7345(4) 0.104(3) Uani 1.00 1 d
C(31) C 0.5329(7) 0.5352(6) 0.7232(3) 0.061(2) Uani 1.00 1 d
C(32) C 0.3587(5) 0.4783(5) 0.8055(3) 0.047(1) Uani 1.00 1 d
C(33) C 0.2515(5) 0.4848(4) 0.5236(2) 0.036(1) Uani 1.00 1 d
C(34) C 0.3379(7) 0.5492(7) 0.4767(3) 0.069(2) Uani 1.00 1 d
C(35) C 0.1204(6) 0.5878(6) 0.5498(3) 0.058(2) Uani 1.00 1 d
C(36) C 0.2296(7) 0.3908(5) 0.4832(4) 0.070(2) Uani 1.00 1 d
C(37) C 1.0297(8) 0.3247(6) 0.7131(4) 0.076(2) Uani 1.00 1 d
C(38) C 0.6370(9) 0.8910(8) 0.9276(4) 0.091(3) Uani 1.00 1 d
C(39) C 0.7742(7) 0.8018(6) 0.9230(3) 0.059(2) Uani 1.00 1 d
C(40) C 0.883(1) 0.8423(8) 0.9116(3) 0.086(3) Uani 1.00 1 d
C(41) C 1.008(1) 0.758(1) 0.9087(4) 0.097(4) Uani 1.00 1 d
C(42) C 1.0304(7) 0.633(1) 0.9183(4) 0.097(3) Uani 1.00 1 d
C(43) C 0.9272(8) 0.5917(7) 0.9291(4) 0.082(3) Uani 1.00 1 d
C(44) C 0.7991(7) 0.6745(6) 0.9313(3) 0.063(2) Uani 1.00 1 d
H(1) H 0.9495 0.2399 0.9230 0.0454 Uiso 1.00 1 calc
H(2) H 1.1419 -0.0301 0.7810 0.0421 Uiso 1.00 1 calc
H(3) H 1.0237 -0.1146 0.7340 0.0438 Uiso 1.00 1 calc
H(4) H 0.9625 -0.2178 0.6804 0.0492 Uiso 1.00 1 calc
H(5) H 0.8321 -0.3296 0.7255 0.0628 Uiso 1.00 1 calc
H(6) H 0.8332 -0.2477 0.7822 0.0628 Uiso 1.00 1 calc
H(7) H 0.6190 -0.2400 0.7849 0.0624 Uiso 1.00 1 calc
H(8) H 0.6276 -0.1072 0.7751 0.0624 Uiso 1.00 1 calc
H(9) H 0.6199 -0.2545 0.6748 0.0572 Uiso 1.00 1 calc
H(10) H 0.5106 -0.1282 0.7016 0.0572 Uiso 1.00 1 calc
H(11) H 0.6440 -0.1106 0.5973 0.0439 Uiso 1.00 1 calc
H(12) H 0.8514 -0.0948 0.5984 0.0422 Uiso 1.00 1 calc
H(13) H 0.8531 -0.2314 0.6019 0.0422 Uiso 1.00 1 calc
H(14) H 0.5126 0.0585 0.5907 0.0408 Uiso 1.00 1 calc
H(15) H 0.2722 0.5838 0.6333 0.0474 Uiso 1.00 1 calc
H(16) H 0.3898 0.2424 0.5453 0.0396 Uiso 1.00 1 calc
H(17) H 0.7200 0.4642 0.8571 0.0604 Uiso 1.00 1 calc
H(18) H 0.6362 0.4059 0.8288 0.0604 Uiso 1.00 1 calc
H(19) H 0.5744 0.4895 0.8926 0.0604 Uiso 1.00 1 calc
H(20) H 0.5113 0.3162 0.9585 0.0643 Uiso 1.00 1 calc
H(21) H 0.5702 0.2277 0.8965 0.0643 Uiso 1.00 1 calc
H(22) H 0.6181 0.1848 0.9624 0.0643 Uiso 1.00 1 calc
H(23) H 0.7487 0.2824 1.0054 0.0595 Uiso 1.00 1 calc
H(24) H 0.7879 0.3895 0.9671 0.0595 Uiso 1.00 1 calc
H(25) H 0.6418 0.4137 1.0012 0.0595 Uiso 1.00 1 calc
H(26) H 1.2775 0.2004 0.9128 0.0654 Uiso 1.00 1 calc
H(27) H 1.1703 0.2836 0.8754 0.0654 Uiso 1.00 1 calc
H(28) H 1.1295 0.2282 0.9442 0.0654 Uiso 1.00 1 calc
H(29) H 1.1660 0.0022 0.9564 0.1344 Uiso 1.00 1 calc
H(30) H 1.2407 -0.0899 0.8966 0.1344 Uiso 1.00 1 calc
H(31) H 1.3153 -0.0260 0.9284 0.1344 Uiso 1.00 1 calc
H(32) H 1.3919 0.0695 0.8147 0.1421 Uiso 1.00 1 calc
H(33) H 1.3202 0.0105 0.7778 0.1421 Uiso 1.00 1 calc
H(34) H 1.2859 0.1548 0.7772 0.1421 Uiso 1.00 1 calc
H(35) H 0.3004 0.7169 0.7674 0.1166 Uiso 1.00 1 calc
H(36) H 0.3141 0.7020 0.6915 0.1166 Uiso 1.00 1 calc
H(37) H 0.2081 0.6649 0.7421 0.1166 Uiso 1.00 1 calc
H(38) H 0.5972 0.4496 0.7247 0.0737 Uiso 1.00 1 calc
H(39) H 0.5567 0.5660 0.6797 0.0737 Uiso 1.00 1 calc
H(40) H 0.5424 0.5837 0.7555 0.0737 Uiso 1.00 1 calc
H(41) H 0.3643 0.5279 0.8395 0.0553 Uiso 1.00 1 calc
H(42) H 0.2723 0.4764 0.8137 0.0553 Uiso 1.00 1 calc
H(43) H 0.4195 0.3936 0.8089 0.0553 Uiso 1.00 1 calc
H(44) H 0.4224 0.4893 0.4582 0.0825 Uiso 1.00 1 calc
H(45) H 0.2966 0.5900 0.4410 0.0825 Uiso 1.00 1 calc
H(46) H 0.3501 0.6115 0.5007 0.0825 Uiso 1.00 1 calc
H(47) H 0.1313 0.6502 0.5743 0.0706 Uiso 1.00 1 calc
H(48) H 0.0777 0.6277 0.5147 0.0706 Uiso 1.00 1 calc
H(49) H 0.0616 0.5533 0.5801 0.0706 Uiso 1.00 1 calc
H(50) H 0.1714 0.3527 0.5107 0.0849 Uiso 1.00 1 calc
H(51) H 0.1900 0.4304 0.4467 0.0849 Uiso 1.00 1 calc
H(52) H 0.3107 0.3246 0.4656 0.0849 Uiso 1.00 1 calc
H(53) H 1.0065 0.2633 0.7441 0.0888 Uiso 1.00 1 calc
H(54) H 1.1111 0.2763 0.6829 0.0888 Uiso 1.00 1 calc
H(55) H 0.6345 0.9756 0.9218 0.1099 Uiso 1.00 1 calc
H(56) H 0.5968 0.8728 0.8952 0.1099 Uiso 1.00 1 calc
H(57) H 0.5830 0.8869 0.9712 0.1099 Uiso 1.00 1 calc
H(58) H 0.8710 0.9314 0.9058 0.1047 Uiso 1.00 1 calc
H(59) H 1.0826 0.7853 0.9016 0.1130 Uiso 1.00 1 calc
H(60) H 1.1204 0.5695 0.9183 0.1171 Uiso 1.00 1 calc
H(61) H 0.9417 0.5035 0.9356 0.1043 Uiso 1.00 1 calc
H(62) H 0.7263 0.6431 0.9378 0.0746 Uiso 1.00 1 calc

loop_
_atom_site_aniso_label
_atom_site_aniso_U_11
_atom_site_aniso_U_22
_atom_site_aniso_U_33
_atom_site_aniso_U_12
_atom_site_aniso_U_13
_atom_site_aniso_U_23
Sb(1) 0.0400(2) 0.0457(2) 0.0361(2) -0.0189(2) -0.0079(1) -0.0018(1)
Cu(1) 0.0316(3) 0.0245(3) 0.0390(3) -0.0069(2) -0.0124(2) -0.0042(2)
Cl(1) 0.101(2) 0.071(1) 0.122(2) -0.028(1) -0.067(1) -0.003(1)
Cl(2) 0.142(2) 0.094(1) 0.142(2) -0.075(2) -0.100(2) 0.048(1)
F(1) 0.088(3) 0.080(2) 0.056(2) -0.052(2) -0.006(2) 0.012(2)
F(2) 0.060(3) 0.101(3) 0.091(3) 0.012(2) -0.002(2) -0.004(3)
F(3) 0.107(3) 0.092(3) 0.055(2) -0.074(3) -0.008(2) -0.002(2)
F(4) 0.057(3) 0.079(3) 0.127(4) 0.005(2) -0.018(3) 0.004(3)
F(5) 0.088(3) 0.133(4) 0.037(2) -0.060(3) -0.011(2) -0.016(2)
F(6) 0.122(3) 0.109(3) 0.042(2) -0.085(3) -0.029(2) 0.001(2)
O(1) 0.028(2) 0.032(2) 0.040(2) -0.005(1) -0.013(1) -0.009(1)
O(2) 0.032(2) 0.030(2) 0.042(2) -0.004(1) -0.016(1) -0.006(1)
N(1) 0.037(2) 0.026(2) 0.039(2) -0.007(2) -0.012(2) -0.003(2)
N(2) 0.035(2) 0.025(2) 0.040(2) -0.010(2) -0.013(2) -0.006(2)
C(1) 0.034(2) 0.027(2) 0.032(2) -0.010(2) -0.010(2) 0.003(2)
C(2) 0.031(2) 0.031(2) 0.036(2) -0.005(2) -0.006(2) -0.004(2)
C(3) 0.035(3) 0.037(2) 0.036(3) -0.006(2) -0.013(2) -0.008(2)
C(4) 0.031(3) 0.048(3) 0.033(2) -0.005(2) -0.013(2) -0.001(2)
C(5) 0.032(2) 0.034(2) 0.031(2) -0.003(2) -0.008(2) -0.002(2)
C(6) 0.034(2) 0.031(2) 0.025(2) -0.006(2) -0.008(2) -0.000(2)
C(7) 0.038(3) 0.029(2) 0.036(2) -0.004(2) -0.011(2) -0.003(2)
C(8) 0.043(3) 0.032(2) 0.047(3) -0.005(2) -0.021(2) -0.003(2)
C(9) 0.082(5) 0.033(3) 0.046(3) -0.015(3) -0.020(3) -0.001(2)
C(10) 0.083(5) 0.039(3) 0.042(3) -0.032(3) -0.011(3) 0.002(2)
C(11) 0.052(3) 0.037(3) 0.054(3) -0.020(3) -0.002(3) -0.009(2)
C(12) 0.044(3) 0.030(2) 0.034(2) -0.010(2) -0.011(2) -0.003(2)
C(13) 0.037(3) 0.027(2) 0.036(3) -0.004(2) -0.005(2) -0.004(2)
C(14) 0.033(2) 0.031(2) 0.043(3) -0.012(2) -0.013(2) -0.006(2)
C(15) 0.029(2) 0.028(2) 0.042(3) -0.012(2) -0.008(2) -0.005(2)
C(16) 0.024(2) 0.028(2) 0.039(2) -0.007(2) -0.007(2) -0.005(2)
C(17) 0.033(2) 0.024(2) 0.042(3) -0.005(2) -0.012(2) -0.004(2)
C(18) 0.040(3) 0.030(2) 0.047(3) -0.008(2) -0.018(2) -0.006(2)
C(19) 0.030(2) 0.034(2) 0.038(3) -0.012(2) -0.011(2) -0.004(2)
C(20) 0.028(2) 0.033(2) 0.040(3) -0.009(2) -0.009(2) -0.006(2)
C(21) 0.030(3) 0.037(3) 0.042(3) -0.007(2) -0.002(2) -0.012(2)
C(22) 0.048(3) 0.036(3) 0.064(4) -0.003(2) -0.019(3) -0.011(2)
C(23) 0.041(3) 0.059(3) 0.050(3) -0.012(3) 0.005(3) -0.018(3)
C(24) 0.042(3) 0.052(3) 0.048(3) -0.006(3) -0.008(3) -0.020(3)
C(25) 0.035(3) 0.062(3) 0.047(3) -0.009(3) -0.017(2) -0.015(3)
C(26) 0.043(3) 0.068(4) 0.055(3) -0.022(3) -0.018(3) -0.004(3)
C(27) 0.127(8) 0.057(4) 0.21(1) -0.022(5) -0.137(8) 0.029(5)
C(28) 0.034(4) 0.24(1) 0.090(6) -0.022(5) -0.001(4) -0.101(7)
C(29) 0.061(4) 0.027(2) 0.044(3) -0.000(2) -0.026(3) -0.005(2)
C(30) 0.169(9) 0.040(3) 0.091(5) 0.024(4) -0.097(6) -0.023(3)
C(31) 0.105(5) 0.065(4) 0.044(3) -0.060(4) -0.028(3) 0.008(3)
C(32) 0.030(3) 0.057(3) 0.048(3) -0.005(2) -0.011(2) -0.015(3)
C(33) 0.031(2) 0.037(2) 0.042(3) -0.009(2) -0.017(2) -0.004(2)
C(34) 0.065(4) 0.095(5) 0.053(4) -0.034(4) -0.024(3) 0.024(3)
C(35) 0.043(3) 0.057(3) 0.061(4) 0.003(3) -0.021(3) -0.002(3)
C(36) 0.092(5) 0.043(3) 0.090(5) -0.013(3) -0.064(4) -0.003(3)
C(37) 0.094(6) 0.058(4) 0.080(5) -0.023(4) -0.036(4) 0.008(3)
C(38) 0.111(7) 0.087(5) 0.064(5) -0.007(5) -0.040(5) -0.011(4)
C(39) 0.080(5) 0.057(4) 0.035(3) -0.017(3) -0.014(3) -0.006(3)
C(40) 0.143(8) 0.104(6) 0.035(3) -0.082(6) -0.001(4) 0.004(4)
C(41) 0.111(7) 0.159(10) 0.055(4) -0.102(8) 0.008(5) -0.011(5)
C(42) 0.047(4) 0.150(9) 0.083(6) -0.038(5) 0.025(4) -0.044(6)
C(43) 0.074(5) 0.071(5) 0.088(6) -0.017(4) 0.003(4) -0.023(4)
C(44) 0.065(4) 0.062(4) 0.060(4) -0.029(3) 0.004(3) -0.017(3)

loop_
_atom_type_symbol
_atom_type_description
_atom_type_scat_dispersion_real
_atom_type_scat_dispersion_imag
_atom_type_scat_source
C C 0.003 0.002
;International Tables for Crystallography
(1992, Vol. C, Tables 4.2.6.8 and 6.1.1.1)
;
H H 0.000 0.000
;International Tables for Crystallography
(1992, Vol. C, Table 6.1.1.2)
;
Cl Cl 0.148 0.159
;International Tables for Crystallography
(1992, Vol. C, Tables 4.2.6.8 and 6.1.1.1)
;
Cu Cu 0.320 1.265
;International Tables for Crystallography
(1992, Vol. C, Tables 4.2.6.8 and 6.1.1.1)
;
F F 0.017 0.010
;International Tables for Crystallography
(1992, Vol. C, Tables 4.2.6.8 and 6.1.1.1)
;
N N 0.006 0.003
;International Tables for Crystallography
(1992, Vol. C, Tables 4.2.6.8 and 6.1.1.1)
;
O O 0.011 0.006
;International Tables for Crystallography
(1992, Vol. C, Tables 4.2.6.8 and 6.1.1.1)
;
Sb Sb -0.587 1.546
;International Tables for Crystallography
(1992, Vol. C, Tables 4.2.6.8 and 6.1.1.1)
;

loop_
_geom_angle_atom_site_label_1
_geom_angle_atom_site_label_2
_geom_angle_atom_site_label_3
_geom_angle
_geom_angle_publ_flag
F(1) Sb(1) F(2) 90.1(2) yes
F(1) Sb(1) F(3) 178.6(2) yes
F(1) Sb(1) F(4) 90.9(2) yes
F(1) Sb(1) F(5) 91.1(2) yes
F(1) Sb(1) F(6) 89.7(2) yes
F(2) Sb(1) F(3) 89.3(2) yes
F(2) Sb(1) F(4) 178.3(2) yes
F(2) Sb(1) F(5) 89.4(2) yes
F(2) Sb(1) F(6) 89.4(2) yes
F(3) Sb(1) F(4) 89.8(2) yes
F(3) Sb(1) F(5) 90.2(2) yes
F(3) Sb(1) F(6) 89.0(1) yes
F(4) Sb(1) F(5) 89.2(2) yes
F(4) Sb(1) F(6) 92.0(2) yes
F(5) Sb(1) F(6) 178.6(2) yes
O(1) Cu(1) O(2) 83.3(1) yes
O(1) Cu(1) N(1) 91.9(1) yes
O(1) Cu(1) N(2) 165.3(2) yes
O(2) Cu(1) N(1) 174.1(1) yes
O(2) Cu(1) N(2) 89.1(1) yes
N(1) Cu(1) N(2) 96.4(1) yes
Cu(1) O(1) C(1) 128.5(3) yes
Cu(1) O(2) C(16) 130.3(3) yes
Cu(1) N(1) C(7) 120.5(3) yes
Cu(1) N(1) C(8) 124.4(3) yes
C(7) N(1) C(8) 115.0(4) yes
Cu(1) N(2) C(12) 121.7(3) yes
Cu(1) N(2) C(14) 124.2(3) yes
C(12) N(2) C(14) 113.8(4) yes
O(1) C(1) C(2) 121.7(4) yes
O(1) C(1) C(6) 121.4(4) yes
C(2) C(1) C(6) 116.9(4) yes
C(1) C(2) C(3) 117.7(4) yes
C(1) C(2) C(21) 120.7(4) yes
C(3) C(2) C(21) 121.6(4) yes
C(2) C(3) C(4) 125.8(4) yes
C(3) C(4) C(5) 115.7(4) yes
C(3) C(4) C(25) 122.6(4) yes
C(5) C(4) C(25) 121.6(4) yes
C(4) C(5) C(6) 121.5(4) yes
C(1) C(6) C(5) 121.4(4) yes
C(1) C(6) C(7) 121.6(4) yes
C(5) C(6) C(7) 116.3(4) yes
N(1) C(7) C(6) 128.2(4) yes
N(1) C(8) C(9) 108.5(4) yes
N(1) C(8) C(13) 111.2(4) yes
C(9) C(8) C(13) 112.2(4) yes
C(8) C(9) C(10) 111.6(4) yes
C(9) C(10) C(11) 112.0(5) yes
C(10) C(11) C(12) 112.7(4) yes
N(2) C(12) C(11) 109.6(4) yes
N(2) C(12) C(13) 110.4(4) yes
C(11) C(12) C(13) 113.0(4) yes
C(8) C(13) C(12) 112.4(4) yes
N(2) C(14) C(15) 127.8(4) yes
C(14) C(15) C(16) 122.5(4) yes
C(14) C(15) C(20) 117.2(4) yes
C(16) C(15) C(20) 120.4(4) yes
O(2) C(16) C(15) 121.1(4) yes
O(2) C(16) C(17) 120.7(4) yes
C(15) C(16) C(17) 118.2(4) yes
C(16) C(17) C(18) 117.3(4) yes
C(16) C(17) C(29) 119.6(4) yes
C(18) C(17) C(29) 122.9(4) yes
C(17) C(18) C(19) 124.6(4) yes
C(18) C(19) C(20) 117.4(4) yes
C(18) C(19) C(33) 121.0(4) yes
C(20) C(19) C(33) 121.7(4) yes
C(15) C(20) C(19) 122.0(4) yes
C(2) C(21) C(22) 108.2(4) yes
C(2) C(21) C(23) 111.7(4) yes
C(2) C(21) C(24) 111.8(4) yes
C(22) C(21) C(23) 110.7(4) yes
C(22) C(21) C(24) 108.3(4) yes
C(23) C(21) C(24) 106.0(4) yes
C(4) C(25) C(26) 112.0(4) yes
C(4) C(25) C(27) 108.8(5) yes
C(4) C(25) C(28) 110.8(5) yes
C(26) C(25) C(27) 107.7(5) yes
C(26) C(25) C(28) 105.2(6) yes
C(27) C(25) C(28) 112.2(7) yes
C(17) C(29) C(30) 111.4(4) yes
C(17) C(29) C(31) 108.1(4) yes
C(17) C(29) C(32) 110.7(4) yes
C(30) C(29) C(31) 109.0(6) yes
C(30) C(29) C(32) 107.1(5) yes
C(31) C(29) C(32) 110.6(4) yes
C(19) C(33) C(34) 107.7(4) yes
C(19) C(33) C(35) 111.9(4) yes
C(19) C(33) C(36) 112.6(4) yes
C(34) C(33) C(35) 106.4(5) yes
C(34) C(33) C(36) 108.8(5) yes
C(35) C(33) C(36) 109.2(4) yes
Cl(1) C(37) Cl(2) 113.5(4) yes
C(38) C(39) C(40) 122.1(7) yes
C(38) C(39) C(44) 120.1(7) yes
C(40) C(39) C(44) 117.8(7) yes
C(39) C(40) C(41) 120.8(7) yes
C(40) C(41) C(42) 120.9(7) yes
C(41) C(42) C(43) 119.4(8) yes
C(42) C(43) C(44) 121.3(8) yes
C(39) C(44) C(43) 119.9(7) yes

loop_
_geom_bond_atom_site_label_1
_geom_bond_atom_site_label_2
_geom_bond_distance
_geom_bond_publ_flag
Sb(1) F(1) 1.856(3) yes
Sb(1) F(2) 1.846(4) yes
Sb(1) F(3) 1.874(3) yes
Sb(1) F(4) 1.843(4) yes
Sb(1) F(5) 1.858(3) yes
Sb(1) F(6) 1.860(3) yes
Cu(1) O(1) 1.912(3) yes
Cu(1) O(2) 1.996(3) yes
Cu(1) N(1) 1.963(4) yes
Cu(1) N(2) 2.006(4) yes
Cl(1) C(37) 1.721(7) yes
Cl(2) C(37) 1.716(7) yes
O(1) C(1) 1.304(5) yes
O(2) C(16) 1.266(5) yes
N(1) C(7) 1.297(6) yes
N(1) C(8) 1.485(6) yes
N(2) C(12) 1.496(5) yes
N(2) C(14) 1.277(6) yes
C(1) C(2) 1.443(6) yes
C(1) C(6) 1.422(6) yes
C(2) C(3) 1.378(6) yes
C(2) C(21) 1.536(6) yes
C(3) C(4) 1.412(7) yes
C(4) C(5) 1.378(6) yes
C(4) C(25) 1.534(7) yes
C(5) C(6) 1.416(6) yes
C(6) C(7) 1.436(6) yes
C(8) C(9) 1.520(8) yes
C(8) C(13) 1.528(6) yes
C(9) C(10) 1.517(9) yes
C(10) C(11) 1.494(8) yes
C(11) C(12) 1.528(7) yes
C(12) C(13) 1.524(7) yes
C(14) C(15) 1.464(6) yes
C(15) C(16) 1.440(6) yes
C(15) C(20) 1.380(6) yes
C(16) C(17) 1.464(6) yes
C(17) C(18) 1.368(6) yes
C(17) C(29) 1.526(6) yes
C(18) C(19) 1.413(6) yes
C(19) C(20) 1.392(6) yes
C(19) C(33) 1.525(6) yes
C(21) C(22) 1.536(8) yes
C(21) C(23) 1.536(7) yes
C(21) C(24) 1.549(7) yes
C(25) C(26) 1.526(8) yes
C(25) C(27) 1.504(10) yes
C(25) C(28) 1.536(10) yes
C(29) C(30) 1.534(7) yes
C(29) C(31) 1.525(9) yes
C(29) C(32) 1.537(8) yes
C(33) C(34) 1.548(8) yes
C(33) C(35) 1.515(7) yes
C(33) C(36) 1.522(7) yes
C(38) C(39) 1.48(1) yes
C(39) C(40) 1.41(1) yes
C(39) C(44) 1.384(9) yes
C(40) C(41) 1.37(1) yes
C(41) C(42) 1.36(1) yes
C(42) C(43) 1.37(1) yes
C(43) C(44) 1.389(10) yes
